data_4308049
loop_
_publ_author_name
'Davi F. Back'
'Gelson N. M. de Oliveira'
'Robert A. Burrow'
'Ernesto E. Castellano'
'Ulrich Abram'
'Ernesto S. Lang'

_publ_section_title
;
Mercury Bis(phenyltellurolate) as a Precursor for the Synthesis of Binary
and Ternary Nanoclusters
;
_journal_name_full 'Inorganic Chemistry'
_journal_page_first 2356
_journal_page_last 2358
_journal_paper_doi 10.1021/ic070006q
_journal_volume 46
_journal_year 2007
_chemical_formula_moiety 'C87 H77 Ag4 Hg6 N O Te15'
_chemical_formula_sum 'C87 H77 Ag4 Hg6 N O Te15'
_chemical_formula_weight 4701.52
_chemical_name_common ' Cluster Hg-Ag-TePh'
_chemical_name_systematic
;
  [(PhTe)14Hg6Ag4Te]
;
_space_group_IT_number 2
_symmetry_cell_setting triclinic
_symmetry_space_group_name_Hall '-P 1'
_symmetry_space_group_name_H-M 'P -1'
_atom_sites_solution_hydrogens geom
_atom_sites_solution_primary direct
_atom_sites_solution_secondary difmap
_audit_conform_dict_location ftp://ftp.iucr.org/pub/cif_core.dic
_audit_conform_dict_name cif_core.dic
_audit_conform_dict_version 2.3
_audit_creation_date 2006-06-22T22:31:56-00:00
_audit_creation_method 'WinGX routine CIF_UPDATE'
_cell_angle_alpha 95.805(15)
_cell_angle_beta 113.791(14)
_cell_angle_gamma 90.738(16)
_cell_formula_units_Z 2
_cell_length_a 17.571(5)
_cell_length_b 18.633(5)
_cell_length_c 20.902(5)
_cell_measurement_reflns_used 50
_cell_measurement_temperature 295(2)
_cell_measurement_theta_max 50
_cell_measurement_theta_min 4
_cell_volume 6219(3)
_computing_cell_refinement 'Bruker SAINT'
_computing_data_collection 'Bruker APEX2/BIS/COSMO'
_computing_data_reduction 'Bruker SAINT/SADABS'
_computing_molecular_graphics 'Crysal Impact Diamond 3'
_computing_publication_material WinGX
_computing_structure_refinement 'SHELXL-97 (Sheldrick, 1997)'
_computing_structure_solution 'Bruker SHELXTL'
_diffrn_ambient_temperature 295(2)
_diffrn_measured_fraction_theta_full 0.998
_diffrn_measured_fraction_theta_max 0.998
_diffrn_measurement_device_type 'CCD area detector'
_diffrn_measurement_method 'phi scan'
_diffrn_radiation_monochromator graphite
_diffrn_radiation_type MoK\a
_diffrn_radiation_wavelength 0.71073
_diffrn_reflns_av_R_equivalents 0.148
_diffrn_reflns_av_unetI/netI 0.1311
_diffrn_reflns_limit_h_max 22
_diffrn_reflns_limit_h_min -21
_diffrn_reflns_limit_k_max 23
_diffrn_reflns_limit_k_min -23
_diffrn_reflns_limit_l_max 26
_diffrn_reflns_limit_l_min -26
_diffrn_reflns_number 106881
_diffrn_reflns_theta_full 26.5
_diffrn_reflns_theta_max 26.5
_diffrn_reflns_theta_min 1.63
_exptl_absorpt_coefficient_mu 11.473
_exptl_absorpt_correction_T_max 1
_exptl_absorpt_correction_T_min 0.672986
_exptl_absorpt_correction_type multi-scan
_exptl_absorpt_process_details SADABS
_exptl_crystal_colour yellow
_exptl_crystal_density_diffrn 2.511
_exptl_crystal_density_method 'not measured'
_exptl_crystal_description block
_exptl_crystal_F_000 4124
_exptl_crystal_size_max 0.15
_exptl_crystal_size_mid 0.14
_exptl_crystal_size_min 0.13
_refine_diff_density_max 2.354
_refine_diff_density_min -2.797
_refine_diff_density_rms 0.385
_refine_ls_extinction_method none
_refine_ls_goodness_of_fit_ref 0.951
_refine_ls_hydrogen_treatment 'riding model SHELXL97 (Sheldrick, 1997)'
_refine_ls_matrix_type full
_refine_ls_number_parameters 423
_refine_ls_number_reflns 25747
_refine_ls_number_restraints 0
_refine_ls_restrained_S_all 0.951
_refine_ls_R_factor_all 0.1767
_refine_ls_R_factor_gt 0.075
_refine_ls_shift/su_max 0.023
_refine_ls_shift/su_mean 0.001
_refine_ls_structure_factor_coef Fsqd
_refine_ls_weighting_details 'calc w=1/[\s^2^(Fo^2^)+(0.1252P)^2^+0.0000P] where P=(Fo^2^+2Fc^2^)/3'
_refine_ls_weighting_scheme calc
_refine_ls_wR_factor_gt 0.2074
_refine_ls_wR_factor_ref 0.2407
_reflns_number_gt 11168
_reflns_number_total 25747
_reflns_threshold_expression >2sigma(I)
_cod_data_source_file ic070006qsi20070102_053154.cif
_cod_data_source_block dfb132
_cod_database_code 4308049

loop_
_symmetry_equiv_pos_as_xyz
'x, y, z'
'-x, -y, -z'

loop_
_atom_site_label
_atom_site_type_symbol
_atom_site_fract_x
_atom_site_fract_y
_atom_site_fract_z
_atom_site_U_iso_or_equiv
_atom_site_adp_type
_atom_site_occupancy
_atom_site_symmetry_multiplicity
_atom_site_calc_flag
_atom_site_refinement_flags
_atom_site_disorder_assembly
_atom_site_disorder_group
C11 C 0.8801(9) 0.2122(7) 0.9907(6) 0.061(6) Uiso 1 1 d G . .
C12 C 0.8534(9) 0.1396(7) 0.9711(7) 0.066(6) Uiso 1 1 d G . .
H12 H 0.8476 0.1119 1.0036 0.079 Uiso 1 1 calc R . .
C13 C 0.8353(10) 0.1085(6) 0.9029(8) 0.082(7) Uiso 1 1 d G . .
H13 H 0.8175 0.06 0.8898 0.099 Uiso 1 1 calc R . .
C14 C 0.8440(10) 0.1500(8) 0.8543(6) 0.101(9) Uiso 1 1 d G . .
H14 H 0.8319 0.1291 0.8087 0.121 Uiso 1 1 calc R . .
C15 C 0.8707(10) 0.2225(8) 0.8739(7) 0.075(7) Uiso 1 1 d G . .
H15 H 0.8765 0.2502 0.8414 0.09 Uiso 1 1 calc R . .
C16 C 0.8887(9) 0.2536(6) 0.9421(8) 0.068(6) Uiso 1 1 d G . .
H16 H 0.9066 0.3022 0.9552 0.081 Uiso 1 1 calc R . .
C21 C 1.2125(9) 0.4573(8) 1.2946(9) 0.052(5) Uiso 1 1 d G . .
C22 C 1.2293(10) 0.4731(9) 1.2379(7) 0.094(8) Uiso 1 1 d G . .
H22 H 1.1943 0.4539 1.1924 0.113 Uiso 1 1 calc R . .
C23 C 1.2987(12) 0.5177(10) 1.2491(10) 0.113(10) Uiso 1 1 d G . .
H23 H 1.31 0.5283 1.2112 0.135 Uiso 1 1 calc R . .
C24 C 1.3511(10) 0.5465(10) 1.3171(12) 0.119(11) Uiso 1 1 d G . .
H24 H 1.3975 0.5763 1.3246 0.143 Uiso 1 1 calc R . .
C25 C 1.3342(11) 0.5307(10) 1.3738(9) 0.133(12) Uiso 1 1 d G . .
H25 H 1.3693 0.55 1.4193 0.159 Uiso 1 1 calc R . .
C26 C 1.2649(11) 0.4861(10) 1.3626(7) 0.099(9) Uiso 1 1 d G . .
H26 H 1.2536 0.4756 1.4005 0.118 Uiso 1 1 calc R . .
C31 C 0.9303(10) 0.1800(9) 1.3731(9) 0.064(6) Uiso 1 1 d G . .
C32 C 0.8907(11) 0.1114(9) 1.3503(8) 0.102(9) Uiso 1 1 d G . .
H32 H 0.883 0.0886 1.3062 0.123 Uiso 1 1 calc R . .
C33 C 0.8627(12) 0.0768(9) 1.3933(12) 0.119(11) Uiso 1 1 d G . .
H33 H 0.8362 0.0309 1.378 0.143 Uiso 1 1 calc R . .
C34 C 0.8742(13) 0.1109(13) 1.4591(11) 0.134(12) Uiso 1 1 d G . .
H34 H 0.8554 0.0877 1.4878 0.161 Uiso 1 1 calc R . .
C35 C 0.9138(14) 0.1795(13) 1.4819(8) 0.159(15) Uiso 1 1 d G . .
H35 H 0.9215 0.2023 1.5259 0.19 Uiso 1 1 calc R . .
C36 C 0.9418(12) 0.2140(9) 1.4389(10) 0.118(11) Uiso 1 1 d G . .
H36 H 0.9683 0.26 1.4542 0.142 Uiso 1 1 calc R . .
C41 C 0.7579(9) 0.5160(7) 1.2033(8) 0.048(5) Uiso 1 1 d G . .
C42 C 0.7644(9) 0.5484(8) 1.2683(6) 0.077(7) Uiso 1 1 d G . .
H42 H 0.8055 0.5355 1.3095 0.092 Uiso 1 1 calc R . .
C43 C 0.7096(11) 0.6002(9) 1.2719(8) 0.095(9) Uiso 1 1 d G . .
H43 H 0.714 0.6219 1.3154 0.114 Uiso 1 1 calc R . .
C44 C 0.6482(10) 0.6195(8) 1.2103(10) 0.104(9) Uiso 1 1 d G . .
H44 H 0.6115 0.6542 1.2127 0.125 Uiso 1 1 calc R . .
C45 C 0.6416(9) 0.5871(10) 1.1453(8) 0.095(9) Uiso 1 1 d G . .
H45 H 0.6005 0.6 1.1041 0.115 Uiso 1 1 calc R . .
C46 C 0.6964(10) 0.5353(9) 1.1418(6) 0.101(9) Uiso 1 1 d G . .
H46 H 0.692 0.5136 1.0983 0.122 Uiso 1 1 calc R . .
C51 C 1.1728(9) 0.1686(7) 1.0915(7) 0.054(5) Uiso 1 1 d G . .
C52 C 1.0907(8) 0.1516(7) 1.0444(8) 0.065(6) Uiso 1 1 d G . .
H52 H 1.0487 0.1805 1.0464 0.078 Uiso 1 1 calc R . .
C53 C 1.0712(8) 0.0916(8) 0.9942(7) 0.081(7) Uiso 1 1 d G . .
H53 H 1.0163 0.0802 0.9627 0.097 Uiso 1 1 calc R . .
C54 C 1.1340(11) 0.0485(7) 0.9912(8) 0.081(7) Uiso 1 1 d G . .
H54 H 1.121 0.0083 0.9577 0.097 Uiso 1 1 calc R . .
C55 C 1.2161(9) 0.0655(8) 1.0383(9) 0.102(9) Uiso 1 1 d G . .
H55 H 1.2581 0.0366 1.0363 0.123 Uiso 1 1 calc R . .
C56 C 1.2355(7) 0.1255(9) 1.0885(8) 0.097(9) Uiso 1 1 d G . .
H56 H 1.2905 0.1369 1.12 0.116 Uiso 1 1 calc R . .
C61 C 1.3430(12) 0.2442(11) 1.4151(11) 0.102(9) Uiso 1 1 d G . .
C62 C 1.3490(13) 0.2990(11) 1.3766(10) 0.092(8) Uiso 1 1 d G . .
H62 H 1.3014 0.313 1.3409 0.11 Uiso 1 1 calc R . .
C63 C 1.4262(16) 0.3328(11) 1.3914(13) 0.155(15) Uiso 1 1 d G . .
H63 H 1.4302 0.3695 1.3656 0.186 Uiso 1 1 calc R . .
C64 C 1.4974(12) 0.3119(14) 1.4446(15) 0.21(2) Uiso 1 1 d G . .
H64 H 1.549 0.3345 1.4545 0.254 Uiso 1 1 calc R . .
C65 C 1.4913(12) 0.2571(15) 1.4831(12) 0.161(16) Uiso 1 1 d G . .
H65 H 1.5389 0.2431 1.5187 0.194 Uiso 1 1 calc R . .
C66 C 1.4142(16) 0.2233(11) 1.4683(11) 0.124(11) Uiso 1 1 d G . .
H66 H 1.4101 0.1866 1.4941 0.149 Uiso 1 1 calc R . .
C71 C 1.2664(9) 0.4336(10) 1.5368(10) 0.078(7) Uiso 1 1 d G . .
C72 C 1.3290(12) 0.3919(8) 1.5314(10) 0.102(9) Uiso 1 1 d G . .
H72 H 1.3182 0.3427 1.5163 0.123 Uiso 1 1 calc R . .
C73 C 1.4078(11) 0.4237(11) 1.5487(11) 0.113(10) Uiso 1 1 d G . .
H73 H 1.4497 0.3958 1.5451 0.136 Uiso 1 1 calc R . .
C74 C 1.4240(9) 0.4972(12) 1.5714(11) 0.142(13) Uiso 1 1 d G . .
H74 H 1.4768 0.5185 1.583 0.17 Uiso 1 1 calc R . .
C75 C 1.3614(13) 0.5389(8) 1.5768(11) 0.113(10) Uiso 1 1 d G . .
H75 H 1.3722 0.5881 1.592 0.136 Uiso 1 1 calc R . .
C76 C 1.2826(11) 0.5071(9) 1.5595(10) 0.098(9) Uiso 1 1 d G . .
H76 H 1.2406 0.535 1.5631 0.118 Uiso 1 1 calc R . .
C81 C 0.6161(12) 0.3241(12) 1.2565(11) 0.090(8) Uiso 1 1 d G . .
C82 C 0.5370(14) 0.2983(10) 1.2464(11) 0.112(10) Uiso 1 1 d G . .
H82 H 0.5273 0.2499 1.2496 0.134 Uiso 1 1 calc R . .
C83 C 0.4724(11) 0.3448(14) 1.2314(12) 0.148(14) Uiso 1 1 d G . .
H83 H 0.4195 0.3275 1.2246 0.178 Uiso 1 1 calc R . .
C84 C 0.4868(14) 0.4171(13) 1.2266(13) 0.128(12) Uiso 1 1 d G . .
H84 H 0.4436 0.4483 1.2166 0.154 Uiso 1 1 calc R . .
C85 C 0.5659(18) 0.4430(10) 1.2367(14) 0.23(2) Uiso 1 1 d G . .
H85 H 0.5755 0.4914 1.2335 0.273 Uiso 1 1 calc R . .
C86 C 0.6305(12) 0.3965(13) 1.2517(13) 0.142(14) Uiso 1 1 d G . .
H86 H 0.6834 0.4138 1.2585 0.171 Uiso 1 1 calc R . .
C91 C 0.5831(12) 0.2416(9) 0.9586(8) 0.070(6) Uiso 1 1 d G . .
C92 C 0.6397(9) 0.2002(11) 0.9426(10) 0.103(9) Uiso 1 1 d G . .
H92 H 0.6954 0.2027 0.9741 0.124 Uiso 1 1 calc R . .
C93 C 0.6132(14) 0.1552(11) 0.8795(12) 0.139(13) Uiso 1 1 d G . .
H93 H 0.6511 0.1275 0.8688 0.167 Uiso 1 1 calc R . .
C94 C 0.5301(15) 0.1515(11) 0.8324(9) 0.146(14) Uiso 1 1 d G . .
H94 H 0.5123 0.1213 0.7902 0.175 Uiso 1 1 calc R . .
C95 C 0.4734(10) 0.1928(12) 0.8484(10) 0.129(12) Uiso 1 1 d G . .
H95 H 0.4178 0.1903 0.8169 0.154 Uiso 1 1 calc R . .
C96 C 0.4999(11) 0.2378(10) 0.9115(11) 0.110(10) Uiso 1 1 d G . .
H96 H 0.462 0.2655 0.9222 0.132 Uiso 1 1 calc R . .
C101 C 0.7080(10) 0.5096(8) 0.9557(9) 0.068(6) Uiso 1 1 d G . .
C102 C 0.7350(9) 0.5811(9) 0.9605(10) 0.095(9) Uiso 1 1 d G . .
H102 H 0.7883 0.5922 0.9638 0.113 Uiso 1 1 calc R . .
C103 C 0.6823(12) 0.6362(7) 0.9602(10) 0.098(9) Uiso 1 1 d G . .
H103 H 0.7003 0.6841 0.9634 0.118 Uiso 1 1 calc R . .
C104 C 0.6025(11) 0.6197(9) 0.9552(11) 0.117(11) Uiso 1 1 d G . .
H104 H 0.5673 0.6565 0.9551 0.14 Uiso 1 1 calc R . .
C105 C 0.5755(8) 0.5481(11) 0.9505(10) 0.103(9) Uiso 1 1 d G . .
H105 H 0.5222 0.537 0.9472 0.124 Uiso 1 1 calc R . .
C106 C 0.6283(11) 0.4930(7) 0.9507(9) 0.092(8) Uiso 1 1 d G . .
H106 H 0.6102 0.4452 0.9475 0.11 Uiso 1 1 calc R . .
C111 C 0.9215(9) 0.6688(8) 1.1417(9) 0.081(7) Uiso 1 1 d G . .
C112 C 0.9106(10) 0.7196(9) 1.0948(9) 0.093(8) Uiso 1 1 d G . .
H112 H 0.9427 0.7192 1.0687 0.111 Uiso 1 1 calc R . .
C113 C 0.8518(11) 0.7709(8) 1.0871(8) 0.083(7) Uiso 1 1 d G . .
H113 H 0.8445 0.8049 1.0557 0.099 Uiso 1 1 calc R . .
C114 C 0.8039(10) 0.7716(8) 1.1262(10) 0.105(10) Uiso 1 1 d G . .
H114 H 0.7645 0.8059 1.121 0.126 Uiso 1 1 calc R . .
C115 C 0.8147(10) 0.7208(10) 1.1731(9) 0.088(8) Uiso 1 1 d G . .
H115 H 0.7827 0.7212 1.1993 0.105 Uiso 1 1 calc R . .
C116 C 0.8736(11) 0.6694(8) 1.1808(8) 0.086(8) Uiso 1 1 d G . .
H116 H 0.8809 0.6355 1.2122 0.104 Uiso 1 1 calc R . .
C131 C 0.7449(12) 0.0202(9) 1.1846(9) 0.078(7) Uiso 1 1 d G . .
C132 C 0.8007(10) -0.0338(11) 1.2052(11) 0.100(9) Uiso 1 1 d G . .
H132 H 0.8444 -0.0367 1.1909 0.121 Uiso 1 1 calc R . .
C133 C 0.7911(13) -0.0835(10) 1.2471(11) 0.151(15) Uiso 1 1 d G . .
H133 H 0.8284 -0.1197 1.2609 0.182 Uiso 1 1 calc R . .
C134 C 0.7257(14) -0.0792(10) 1.2684(10) 0.123(11) Uiso 1 1 d G . .
H134 H 0.7193 -0.1124 1.2964 0.148 Uiso 1 1 calc R . .
C135 C 0.6700(11) -0.0251(12) 1.2478(10) 0.113(10) Uiso 1 1 d G . .
H135 H 0.6262 -0.0222 1.2621 0.135 Uiso 1 1 calc R . .
C136 C 0.6796(11) 0.0246(9) 1.2059(10) 0.102(9) Uiso 1 1 d G . .
H136 H 0.6423 0.0607 1.1921 0.122 Uiso 1 1 calc R . .
C141 C 1.0341(12) -0.0064(10) 1.2520(10) 0.087(8) Uiso 1 1 d G . .
C142 C 1.0148(11) -0.0796(11) 1.2288(8) 0.093(8) Uiso 1 1 d G . .
H142 H 1.007 -0.0971 1.1832 0.112 Uiso 1 1 calc R . .
C143 C 1.0072(13) -0.1265(8) 1.2738(12) 0.114(10) Uiso 1 1 d G . .
H143 H 0.9943 -0.1755 1.2582 0.137 Uiso 1 1 calc R . .
C144 C 1.0189(14) -0.1003(12) 1.3419(11) 0.135(13) Uiso 1 1 d G . .
H144 H 1.0138 -0.1317 1.372 0.162 Uiso 1 1 calc R . .
C145 C 1.0382(14) -0.0271(13) 1.3652(8) 0.157(15) Uiso 1 1 d G . .
H145 H 1.046 -0.0095 1.4108 0.189 Uiso 1 1 calc R . .
C146 C 1.0458(13) 0.0199(9) 1.3202(12) 0.129(12) Uiso 1 1 d G . .
H146 H 1.0587 0.0689 1.3357 0.155 Uiso 1 1 calc R . .
Te15 Te 1.0500(4) 0.4070(3) 1.0564(3) 0.1337(18) Uani 0.5 1 d P . .
Te16 Te 0.9055(4) 0.4212(3) 1.4084(3) 0.141(2) Uani 0.5 1 d P . .
Ag1 Ag 0.99799(11) 0.51825(9) 1.25694(8) 0.0602(4) Uani 1 1 d . . .
Ag2 Ag 0.91777(12) 0.14785(9) 1.17620(9) 0.0676(5) Uani 1 1 d . . .
Ag3 Ag 0.77822(11) 0.36208(10) 1.06542(9) 0.0635(5) Uani 1 1 d . . .
Ag4 Ag 1.12384(12) 0.30611(10) 1.38280(9) 0.0701(5) Uani 1 1 d . . .
Te1 Te 0.90073(9) 0.25904(7) 1.09131(7) 0.0502(3) Uani 1 1 d . . .
Te2 Te 1.09902(9) 0.40166(7) 1.27859(7) 0.0520(4) Uani 1 1 d . . .
Te3 Te 0.96458(9) 0.23858(7) 1.30400(7) 0.0530(4) Uani 1 1 d . . .
Te4 Te 0.84341(9) 0.44277(7) 1.19837(7) 0.0520(3) Uani 1 1 d . . .
Te5 Te 1.20621(9) 0.24803(8) 1.17440(8) 0.0598(4) Uani 1 1 d . . .
Te6 Te 1.22876(11) 0.19391(9) 1.39855(8) 0.0736(5) Uani 1 1 d . . .
Te7 Te 1.14572(10) 0.38485(9) 1.50940(8) 0.0678(4) Uani 1 1 d . . .
Te8 Te 0.71505(10) 0.25522(9) 1.28368(8) 0.0684(4) Uani 1 1 d . . .
Te9 Te 0.62491(10) 0.31126(9) 1.05553(8) 0.0649(4) Uani 1 1 d . . .
Te10 Te 0.78638(10) 0.42762(9) 0.95477(8) 0.0686(4) Uani 1 1 d . . .
Te11 Te 1.01744(10) 0.59302(9) 1.15533(8) 0.0665(4) Uani 1 1 d . . .
Te12 Te 1.01149(10) 0.60498(9) 1.37778(8) 0.0670(4) Uani 1 1 d . . .
Te13 Te 0.75365(11) 0.08890(9) 1.11226(9) 0.0741(5) Uani 1 1 d . . .
Te14 Te 1.04429(11) 0.05989(8) 1.17592(8) 0.0682(4) Uani 1 1 d . . .
Hg1 Hg 0.84506(6) 0.34035(5) 1.28210(4) 0.0598(2) Uani 1 1 d . . .
Hg2 Hg 1.06064(6) 0.31640(5) 1.15167(4) 0.0600(2) Uani 1 1 d . . .
Hg3 Hg 1.06107(6) 0.49010(5) 1.44361(5) 0.0680(3) Uani 1 1 d . . .
Hg4 Hg 0.69385(6) 0.21224(5) 1.14663(5) 0.0680(3) Uani 1 1 d . . .
Hg5 Hg 0.92361(6) 0.49748(5) 1.04939(5) 0.0649(3) Uani 1 1 d . . .
Hg6 Hg 1.16480(6) 0.16034(5) 1.25809(5) 0.0689(3) Uani 1 1 d . . .
C121 C 1.1260(12) 0.6572(11) 1.4070(13) 0.083(8) Uiso 1 1 d G . .
C122 C 1.1869(16) 0.6682(13) 1.4754(11) 0.141(13) Uiso 1 1 d G . .
H122 H 1.1799 0.6463 1.5109 0.17 Uiso 1 1 calc R . .
C123 C 1.2581(14) 0.7120(15) 1.4908(12) 0.22(2) Uiso 1 1 d G . .
H123 H 1.2988 0.7194 1.5366 0.269 Uiso 1 1 calc R . .
C124 C 1.2685(13) 0.7449(12) 1.4378(18) 0.140(13) Uiso 1 1 d G . .
H124 H 1.3161 0.7742 1.4481 0.168 Uiso 1 1 calc R . .
C125 C 1.2076(19) 0.7339(14) 1.3693(15) 0.21(2) Uiso 1 1 d G . .
H125 H 1.2145 0.7558 1.3339 0.249 Uiso 1 1 calc R . .
C126 C 1.1364(16) 0.6900(15) 1.3539(10) 0.21(2) Uiso 1 1 d G . .
H126 H 1.0956 0.6827 1.3082 0.254 Uiso 1 1 calc R . .
N N 0.827(3) 0.815(2) 0.420(3) 0.200(17) Uiso 1 1 d . . .
C1 C 0.886(4) 0.885(3) 0.486(3) 0.27(3) Uiso 1 1 d . . .
H1A H 0.9425 0.8855 0.4909 0.411 Uiso 1 1 calc R . .
H1B H 0.8832 0.8761 0.5293 0.411 Uiso 1 1 calc R . .
H1C H 0.863 0.9302 0.4727 0.411 Uiso 1 1 calc R . .
C3 C 0.763(4) 0.829(4) 0.425(4) 0.24(3) Uiso 1 1 d . . .
H3 H 0.7548 0.8665 0.4539 0.292 Uiso 1 1 calc R . .
C2 C 0.873(3) 0.775(3) 0.385(3) 0.22(2) Uiso 1 1 d . . .
H2A H 0.9317 0.7884 0.4098 0.325 Uiso 1 1 calc R . .
H2B H 0.8543 0.7853 0.3375 0.325 Uiso 1 1 calc R . .
H2C H 0.8642 0.7241 0.386 0.325 Uiso 1 1 calc R . .
O O 0.702(3) 0.777(2) 0.378(2) 0.237(17) Uiso 1 1 d . . .

loop_
_atom_site_aniso_label
_atom_site_aniso_U_11
_atom_site_aniso_U_22
_atom_site_aniso_U_33
_atom_site_aniso_U_23
_atom_site_aniso_U_13
_atom_site_aniso_U_12
Te15 0.161(5) 0.141(4) 0.119(4) 0.024(3) 0.076(4) 0.006(4)
Te16 0.163(5) 0.153(5) 0.110(4) -0.019(3) 0.068(4) -0.020(4)
Ag1 0.0635(11) 0.0701(11) 0.0471(9) 0.0062(8) 0.0227(8) 0.0043(9)
Ag2 0.0926(14) 0.0598(11) 0.0544(10) 0.0062(8) 0.0343(10) -0.0051(9)
Ag3 0.0712(12) 0.0674(11) 0.0519(10) 0.0036(8) 0.0258(9) -0.0011(9)
Ag4 0.0678(12) 0.0830(13) 0.0535(10) 0.0009(9) 0.0206(9) -0.0070(10)
Te1 0.0612(9) 0.0514(8) 0.0408(7) 0.0044(6) 0.0240(7) 0.0012(7)
Te2 0.0602(9) 0.0570(8) 0.0416(7) 0.0014(6) 0.0248(7) -0.0019(7)
Te3 0.0593(9) 0.0564(8) 0.0415(7) 0.0028(6) 0.0194(7) -0.0033(7)
Te4 0.0578(9) 0.0589(9) 0.0396(7) 0.0026(6) 0.0211(7) -0.0011(7)
Te5 0.0626(10) 0.0621(9) 0.0545(8) -0.0013(7) 0.0258(7) -0.0028(7)
Te6 0.0820(12) 0.0830(12) 0.0510(9) 0.0120(8) 0.0212(8) 0.0049(9)
Te7 0.0777(11) 0.0775(11) 0.0487(8) -0.0002(7) 0.0284(8) -0.0127(8)
Te8 0.0767(11) 0.0788(11) 0.0536(9) 0.0079(8) 0.0310(8) -0.0124(8)
Te9 0.0623(10) 0.0687(10) 0.0638(9) 0.0066(7) 0.0261(8) 0.0042(8)
Te10 0.0789(12) 0.0800(11) 0.0494(9) 0.0119(7) 0.0277(8) 0.0054(9)
Te11 0.0800(11) 0.0716(10) 0.0566(9) 0.0115(7) 0.0358(8) -0.0013(8)
Te12 0.0752(11) 0.0768(11) 0.0490(8) -0.0030(7) 0.0278(8) -0.0037(8)
Te13 0.0961(13) 0.0647(10) 0.0672(10) -0.0063(8) 0.0425(10) -0.0084(9)
Te14 0.0933(12) 0.0615(10) 0.0489(8) -0.0004(7) 0.0297(8) -0.0017(8)
Hg1 0.0686(6) 0.0617(6) 0.0459(5) 0.0023(4) 0.0214(4) -0.0039(4)
Hg2 0.0720(6) 0.0599(5) 0.0490(5) 0.0041(4) 0.0262(5) -0.0013(4)
Hg3 0.0756(7) 0.0790(7) 0.0514(5) -0.0019(4) 0.0303(5) -0.0086(5)
Hg4 0.0726(7) 0.0692(6) 0.0597(6) 0.0032(4) 0.0258(5) -0.0047(5)
Hg5 0.0755(7) 0.0743(6) 0.0511(5) 0.0113(4) 0.0312(5) 0.0056(5)
Hg6 0.0759(7) 0.0745(6) 0.0543(5) 0.0039(4) 0.0252(5) 0.0035(5)

loop_
_atom_type_symbol
_atom_type_description
_atom_type_scat_dispersion_real
_atom_type_scat_dispersion_imag
_atom_type_scat_source
C C 0.0033 0.0016 'International Tables Vol C Tables 4.2.6.8 and 6.1.1.4'
H H 0 0 'International Tables Vol C Tables 4.2.6.8 and 6.1.1.4'
Ag Ag -0.8971 1.1015 'International Tables Vol C Tables 4.2.6.8 and 6.1.1.4'
Te Te -0.5308 1.6751 'International Tables Vol C Tables 4.2.6.8 and 6.1.1.4'
Hg Hg -2.3894 9.2266 'International Tables Vol C Tables 4.2.6.8 and 6.1.1.4'
N N 0.0061 0.0033 'International Tables Vol C Tables 4.2.6.8 and 6.1.1.4'
O O 0.0106 0.006 'International Tables Vol C Tables 4.2.6.8 and 6.1.1.4'

loop_
_geom_angle_atom_site_label_1
_geom_angle_atom_site_label_2
_geom_angle_atom_site_label_3
_geom_angle
_geom_angle_site_symmetry_1
_geom_angle_site_symmetry_3
_geom_angle_publ_flag
C12 C11 C16 120 . . ?
C12 C11 Te1 119.4(8) . . ?
C16 C11 Te1 120.5(8) . . ?
C11 C12 C13 120 . . ?
C14 C13 C12 120 . . ?
C13 C14 C15 120 . . ?
C16 C15 C14 120 . . ?
C15 C16 C11 120 . . ?
C22 C21 C26 120 . . ?
C22 C21 Te2 120.9(9) . . ?
C26 C21 Te2 118.5(9) . . ?
C21 C22 C23 120 . . ?
C22 C23 C24 120 . . ?
C25 C24 C23 120 . . ?
C24 C25 C26 120 . . ?
C25 C26 C21 120 . . ?
C32 C31 C36 120 . . ?
C32 C31 Te3 120.7(11) . . ?
C36 C31 Te3 119.1(11) . . ?
C31 C32 C33 120 . . ?
C34 C33 C32 120 . . ?
C33 C34 C35 120 . . ?
C36 C35 C34 120 . . ?
C35 C36 C31 120 . . ?
C42 C41 C46 120 . . ?
C42 C41 Te4 119.7(8) . . ?
C46 C41 Te4 120.2(8) . . ?
C43 C42 C41 120 . . ?
C42 C43 C44 120 . . ?
C43 C44 C45 120 . . ?
C46 C45 C44 120 . . ?
C45 C46 C41 120 . . ?
C52 C51 C56 120 . . ?
C52 C51 Te5 123.0(8) . . ?
C56 C51 Te5 116.6(8) . . ?
C53 C52 C51 120 . . ?
C54 C53 C52 120 . . ?
C53 C54 C55 120 . . ?
C56 C55 C54 120 . . ?
C55 C56 C51 120 . . ?
C62 C61 C66 120 . . ?
C62 C61 Te6 122.1(13) . . ?
C66 C61 Te6 117.9(14) . . ?
C63 C62 C61 120 . . ?
C62 C63 C64 120 . . ?
C65 C64 C63 120 . . ?
C64 C65 C66 120 . . ?
C65 C66 C61 120 . . ?
C72 C71 C76 120 . . ?
C72 C71 Te7 119.8(11) . . ?
C76 C71 Te7 120.2(11) . . ?
C71 C72 C73 120 . . ?
C74 C73 C72 120 . . ?
C75 C74 C73 120 . . ?
C74 C75 C76 120 . . ?
C75 C76 C71 120 . . ?
C82 C81 C86 120 . . ?
C82 C81 Te8 120.1(13) . . ?
C86 C81 Te8 119.8(14) . . ?
C81 C82 C83 120 . . ?
C84 C83 C82 120 . . ?
C85 C84 C83 120 . . ?
C84 C85 C86 120 . . ?
C85 C86 C81 120 . . ?
C92 C91 C96 120 . . ?
C92 C91 Te9 119.6(11) . . ?
C96 C91 Te9 120.4(11) . . ?
C91 C92 C93 120 . . ?
C94 C93 C92 120 . . ?
C95 C94 C93 120 . . ?
C94 C95 C96 120 . . ?
C95 C96 C91 120 . . ?
C102 C101 C106 120 . . ?
C102 C101 Te10 119.8(10) . . ?
C106 C101 Te10 120.2(10) . . ?
C103 C102 C101 120 . . ?
C102 C103 C104 120 . . ?
C103 C104 C105 120 . . ?
C106 C105 C104 120 . . ?
C105 C106 C101 120 . . ?
C112 C111 C116 120 . . ?
C112 C111 Te11 118.6(9) . . ?
C116 C111 Te11 121.3(9) . . ?
C113 C112 C111 120 . . ?
C114 C113 C112 120 . . ?
C113 C114 C115 120 . . ?
C116 C115 C114 120 . . ?
C115 C116 C111 120 . . ?
C132 C131 C136 120 . . ?
C132 C131 Te13 119.2(11) . . ?
C136 C131 Te13 120.5(11) . . ?
C131 C132 C133 120 . . ?
C134 C133 C132 120 . . ?
C133 C134 C135 120 . . ?
C136 C135 C134 120 . . ?
C135 C136 C131 120 . . ?
C142 C141 C146 120 . . ?
C142 C141 Te14 115.6(12) . . ?
C146 C141 Te14 124.4(12) . . ?
C143 C142 C141 120 . . ?
C142 C143 C144 120 . . ?
C145 C144 C143 120 . . ?
C146 C145 C144 120 . . ?
C145 C146 C141 120 . . ?
Hg2 Te15 Hg5 106.97(18) . . ?
Hg2 Te15 Hg5 167.6(2) . 2_767 ?
Hg5 Te15 Hg5 84.80(15) . 2_767 ?
Hg1 Te16 Hg3 113.79(19) . . ?
Hg1 Te16 Hg3 168.0(2) . 2_768 ?
Hg3 Te16 Hg3 78.12(13) . 2_768 ?
Te4 Ag1 Te2 98.91(7) . . ?
Te4 Ag1 Te12 108.92(7) . . ?
Te2 Ag1 Te12 115.68(7) . . ?
Te4 Ag1 Te11 109.02(7) . . ?
Te2 Ag1 Te11 108.66(7) . . ?
Te12 Ag1 Te11 114.41(8) . . ?
Te14 Ag2 Te13 118.10(8) . . ?
Te14 Ag2 Te1 111.20(8) . . ?
Te13 Ag2 Te1 98.14(8) . . ?
Te14 Ag2 Te3 112.02(8) . . ?
Te13 Ag2 Te3 117.56(8) . . ?
Te1 Ag2 Te3 96.13(7) . . ?
Te9 Ag3 Te10 119.00(8) . . ?
Te9 Ag3 Te4 101.97(7) . . ?
Te10 Ag3 Te4 117.05(8) . . ?
Te9 Ag3 Te1 115.42(8) . . ?
Te10 Ag3 Te1 103.69(7) . . ?
Te4 Ag3 Te1 98.26(7) . . ?
Te6 Ag4 Te7 113.24(8) . . ?
Te6 Ag4 Te3 103.61(8) . . ?
Te7 Ag4 Te3 115.86(8) . . ?
Te6 Ag4 Te2 121.68(8) . . ?
Te7 Ag4 Te2 109.73(8) . . ?
Te3 Ag4 Te2 90.74(7) . . ?
C11 Te1 Hg2 107.1(4) . . ?
C11 Te1 Ag2 108.1(4) . . ?
Hg2 Te1 Ag2 98.69(6) . . ?
C11 Te1 Ag3 103.0(4) . . ?
Hg2 Te1 Ag3 114.53(6) . . ?
Ag2 Te1 Ag3 124.59(7) . . ?
C21 Te2 Hg2 102.5(4) . . ?
C21 Te2 Ag1 98.7(4) . . ?
Hg2 Te2 Ag1 109.58(6) . . ?
C21 Te2 Ag4 111.2(4) . . ?
Hg2 Te2 Ag4 107.04(6) . . ?
Ag1 Te2 Ag4 125.46(7) . . ?
C31 Te3 Hg1 96.7(5) . . ?
C31 Te3 Ag4 107.9(5) . . ?
Hg1 Te3 Ag4 109.65(7) . . ?
C31 Te3 Ag2 106.8(5) . . ?
Hg1 Te3 Ag2 106.79(7) . . ?
Ag4 Te3 Ag2 125.23(8) . . ?
C41 Te4 Hg1 107.3(4) . . ?
C41 Te4 Ag1 106.3(4) . . ?
Hg1 Te4 Ag1 108.11(6) . . ?
C41 Te4 Ag3 108.8(4) . . ?
Hg1 Te4 Ag3 101.28(6) . . ?
Ag1 Te4 Ag3 124.10(7) . . ?
C51 Te5 Hg2 103.8(4) . . ?
C51 Te5 Hg6 93.3(4) . . ?
Hg2 Te5 Hg6 88.01(5) . . ?
C61 Te6 Hg6 100.2(6) . . ?
C61 Te6 Ag4 104.1(6) . . ?
Hg6 Te6 Ag4 89.90(7) . . ?
C71 Te7 Hg3 96.8(5) . . ?
C71 Te7 Ag4 99.2(5) . . ?
Hg3 Te7 Ag4 91.30(7) . . ?
C81 Te8 Hg4 95.3(6) . . ?
C81 Te8 Hg1 103.1(7) . . ?
Hg4 Te8 Hg1 81.80(5) . . ?
C91 Te9 Hg4 99.1(5) . . ?
C91 Te9 Ag3 100.6(5) . . ?
Hg4 Te9 Ag3 92.71(7) . . ?
C101 Te10 Hg5 95.7(5) . . ?
C101 Te10 Ag3 97.1(5) . . ?
Hg5 Te10 Ag3 86.21(6) . . ?
C111 Te11 Hg5 95.5(5) . . ?
C111 Te11 Ag1 99.2(5) . . ?
Hg5 Te11 Ag1 94.05(7) . . ?
C121 Te12 Hg3 98.3(7) . . ?
C121 Te12 Ag1 101.0(6) . . ?
Hg3 Te12 Ag1 86.18(6) . . ?
C131 Te13 Hg4 102.9(5) . . ?
C131 Te13 Ag2 104.1(5) . . ?
Hg4 Te13 Ag2 92.10(7) . . ?
C141 Te14 Hg6 102.3(6) . . ?
C141 Te14 Ag2 94.6(5) . . ?
Hg6 Te14 Ag2 92.84(7) . . ?
Te16 Hg1 Te4 99.98(14) . . ?
Te16 Hg1 Te8 104.12(13) . . ?
Te4 Hg1 Te8 130.25(6) . . ?
Te16 Hg1 Te3 101.00(14) . . ?
Te4 Hg1 Te3 117.44(5) . . ?
Te8 Hg1 Te3 99.81(6) . . ?
Te15 Hg2 Te1 98.33(14) . . ?
Te15 Hg2 Te5 104.67(13) . . ?
Te1 Hg2 Te5 128.76(6) . . ?
Te15 Hg2 Te2 106.58(13) . . ?
Te1 Hg2 Te2 113.67(5) . . ?
Te5 Hg2 Te2 102.68(5) . . ?
Te12 Hg3 Te7 166.02(6) . . ?
Te12 Hg3 Te16 98.55(14) . . ?
Te7 Hg3 Te16 94.80(14) . . ?
Te12 Hg3 Te16 91.74(12) . 2_768 ?
Te7 Hg3 Te16 89.51(12) . 2_768 ?
Te16 Hg3 Te16 101.88(13) . 2_768 ?
Te13 Hg4 Te9 123.66(6) . . ?
Te13 Hg4 Te8 121.51(6) . . ?
Te9 Hg4 Te8 114.48(6) . . ?
Te10 Hg5 Te11 158.19(7) . . ?
Te10 Hg5 Te15 104.80(13) . . ?
Te11 Hg5 Te15 95.96(13) . . ?
Te10 Hg5 Te15 94.93(12) . 2_767 ?
Te11 Hg5 Te15 89.70(12) . 2_767 ?
Te15 Hg5 Te15 95.20(15) . 2_767 ?
Te6 Hg6 Te14 129.45(6) . . ?
Te6 Hg6 Te5 120.07(6) . . ?
Te14 Hg6 Te5 109.94(6) . . ?
C122 C121 C126 120 . . ?
C122 C121 Te12 124.8(16) . . ?
C126 C121 Te12 114.7(16) . . ?
C123 C122 C121 120 . . ?
C124 C123 C122 120 . . ?
C123 C124 C125 120 . . ?
C126 C125 C124 120 . . ?
C125 C126 C121 120 . . ?
C3 N C2 151(7) . . ?
C3 N C1 94(5) . . ?
C2 N C1 115(5) . . ?
N C3 O 106(6) . . ?

loop_
_geom_bond_atom_site_label_1
_geom_bond_atom_site_label_2
_geom_bond_distance
_geom_bond_site_symmetry_2
_geom_bond_publ_flag
C11 C12 1.39 . ?
C11 C16 1.39 . ?
C11 Te1 2.079(11) . ?
C12 C13 1.39 . ?
C13 C14 1.39 . ?
C14 C15 1.39 . ?
C15 C16 1.39 . ?
C21 C22 1.39 . ?
C21 C26 1.39 . ?
C21 Te2 2.122(13) . ?
C22 C23 1.39 . ?
C23 C24 1.39 . ?
C24 C25 1.39 . ?
C25 C26 1.39 . ?
C31 C32 1.39 . ?
C31 C36 1.39 . ?
C31 Te3 2.155(14) . ?
C32 C33 1.39 . ?
C33 C34 1.39 . ?
C34 C35 1.39 . ?
C35 C36 1.39 . ?
C41 C42 1.39 . ?
C41 C46 1.39 . ?
C41 Te4 2.069(12) . ?
C42 C43 1.39 . ?
C43 C44 1.39 . ?
C44 C45 1.39 . ?
C45 C46 1.39 . ?
C51 C52 1.39 . ?
C51 C56 1.39 . ?
C51 Te5 2.043(11) . ?
C52 C53 1.39 . ?
C53 C54 1.39 . ?
C54 C55 1.39 . ?
C55 C56 1.39 . ?
C61 C62 1.39 . ?
C61 C66 1.39 . ?
C61 Te6 2.087(16) . ?
C62 C63 1.39 . ?
C63 C64 1.39 . ?
C64 C65 1.39 . ?
C65 C66 1.39 . ?
C71 C72 1.39 . ?
C71 C76 1.39 . ?
C71 Te7 2.124(14) . ?
C72 C73 1.39 . ?
C73 C74 1.39 . ?
C74 C75 1.39 . ?
C75 C76 1.39 . ?
C81 C82 1.39 . ?
C81 C86 1.39 . ?
C81 Te8 2.099(16) . ?
C82 C83 1.39 . ?
C83 C84 1.39 . ?
C84 C85 1.39 . ?
C85 C86 1.39 . ?
C91 C92 1.39 . ?
C91 C96 1.39 . ?
C91 Te9 2.138(15) . ?
C92 C93 1.39 . ?
C93 C94 1.39 . ?
C94 C95 1.39 . ?
C95 C96 1.39 . ?
C101 C102 1.39 . ?
C101 C106 1.39 . ?
C101 Te10 2.073(12) . ?
C102 C103 1.39 . ?
C103 C104 1.39 . ?
C104 C105 1.39 . ?
C105 C106 1.39 . ?
C111 C112 1.39 . ?
C111 C116 1.39 . ?
C111 Te11 2.162(12) . ?
C112 C113 1.39 . ?
C113 C114 1.39 . ?
C114 C115 1.39 . ?
C115 C116 1.39 . ?
C131 C132 1.39 . ?
C131 C136 1.39 . ?
C131 Te13 2.126(14) . ?
C132 C133 1.39 . ?
C133 C134 1.39 . ?
C134 C135 1.39 . ?
C135 C136 1.39 . ?
C141 C142 1.39 . ?
C141 C146 1.39 . ?
C141 Te14 2.170(15) . ?
C142 C143 1.39 . ?
C143 C144 1.39 . ?
C144 C145 1.39 . ?
C145 C146 1.39 . ?
Te15 Hg2 2.689(5) . ?
Te15 Hg5 2.772(6) . ?
Te15 Hg5 3.144(5) 2_767 ?
Te16 Hg1 2.695(5) . ?
Te16 Hg3 2.785(6) . ?
Te16 Hg3 3.181(5) 2_768 ?
Ag1 Te4 2.779(2) . ?
Ag1 Te2 2.779(2) . ?
Ag1 Te12 2.780(2) . ?
Ag1 Te11 2.782(2) . ?
Ag2 Te14 2.780(3) . ?
Ag2 Te13 2.797(3) . ?
Ag2 Te1 2.804(2) . ?
Ag2 Te3 2.819(2) . ?
Ag3 Te9 2.764(2) . ?
Ag3 Te10 2.774(2) . ?
Ag3 Te4 2.800(2) . ?
Ag3 Te1 2.827(2) . ?
Ag4 Te6 2.762(3) . ?
Ag4 Te7 2.772(2) . ?
Ag4 Te3 2.810(2) . ?
Ag4 Te2 2.854(2) . ?
Te1 Hg2 2.7237(18) . ?
Te2 Hg2 2.7736(17) . ?
Te3 Hg1 2.7781(18) . ?
Te4 Hg1 2.7095(17) . ?
Te5 Hg2 2.7600(19) . ?
Te5 Hg6 2.7988(18) . ?
Te6 Hg6 2.6874(19) . ?
Te7 Hg3 2.630(2) . ?
Te8 Hg4 2.7665(19) . ?
Te8 Hg1 2.7774(19) . ?
Te9 Hg4 2.721(2) . ?
Te10 Hg5 2.640(2) . ?
Te11 Hg5 2.640(2) . ?
Te12 C121 2.051(18) . ?
Te12 Hg3 2.629(2) . ?
Te13 Hg4 2.690(2) . ?
Te14 Hg6 2.693(2) . ?
Hg3 Te16 3.181(5) 2_768 ?
Hg5 Te15 3.144(5) 2_767 ?
C121 C122 1.39 . ?
C121 C126 1.39 . ?
C122 C123 1.39 . ?
C123 C124 1.39 . ?
C124 C125 1.39 . ?
C125 C126 1.39 . ?
N C3 1.21(6) . ?
N C2 1.46(5) . ?
N C1 1.75(7) . ?
C3 O 1.41(7) . ?
